data_4312939
loop_
_publ_author_name
'Albert Figuerola'
'Carmen Diaz'
'Joan Ribas'
'Vassilis Tangoulis'
'Jaume Granell'
'Francesc Lloret'
'Jos\'e Mah\'ia'
'Miguel Maestro'

_publ_section_title
;
 Synthesis and Characterization of Heterodinuclear Ln3+-Fe3+ and Ln3+-Co3+
 Complexes, Bridged by Cyanide Ligand (Ln3+= Lanthanide Ions). Nature of
 the Magnetic Interaction in the Ln3+-Fe3+ Complexes
;
_journal_name_full 'Inorganic Chemistry'
_journal_page_first 641
_journal_page_last 649
_journal_paper_doi 10.1021/ic025669g
_journal_volume 42
_journal_year 2003
_chemical_formula_moiety 'C18 H36 Fe N10 O8 Pr'
_chemical_formula_sum 'C18 H36 Fe N10 O8 Pr'
_chemical_formula_weight 717.33
_chemical_name_systematic
;
 ?
;
_space_group_IT_number 14
_symmetry_cell_setting monoclinic
_symmetry_space_group_name_Hall '-P 2yn'
_symmetry_space_group_name_H-M 'P 1 21/n 1'
_atom_sites_solution_hydrogens geom
_atom_sites_solution_primary direct
_atom_sites_solution_secondary difmap
_audit_creation_method SHELXL-97
_cell_angle_alpha 90.00
_cell_angle_beta 95.7950(10)
_cell_angle_gamma 90.00
_cell_formula_units_Z 4
_cell_length_a 17.5319(3)
_cell_length_b 8.88110(10)
_cell_length_c 19.83730(10)
_cell_measurement_temperature 293(2)
_cell_volume 3072.93(7)
_computing_cell_refinement 'Bruker SMART'
_computing_data_collection 'Bruker SMART'
_computing_data_reduction 'Bruker SAINT'
_computing_molecular_graphics 'Bruker SHELXTL'
_computing_publication_material 'Bruker SHELXTL'
_computing_structure_refinement 'SHELXL-97 (Sheldrick, 1997)'
_computing_structure_solution 'SHELXS-97 (Sheldrick, 1990)'
_diffrn_ambient_temperature 293(2)
_diffrn_measured_fraction_theta_full 0.981
_diffrn_measured_fraction_theta_max 0.981
_diffrn_measurement_device_type 'CCD area detector'
_diffrn_measurement_method 'phi and omega scans'
_diffrn_radiation_monochromator graphite
_diffrn_radiation_source 'fine-focus sealed tube'
_diffrn_radiation_type MoK\a
_diffrn_radiation_wavelength 0.71073
_diffrn_reflns_av_R_equivalents 0.0435
_diffrn_reflns_av_sigmaI/netI 0.0685
_diffrn_reflns_limit_h_max 21
_diffrn_reflns_limit_h_min -23
_diffrn_reflns_limit_k_max 11
_diffrn_reflns_limit_k_min -10
_diffrn_reflns_limit_l_max 26
_diffrn_reflns_limit_l_min -26
_diffrn_reflns_number 16540
_diffrn_reflns_theta_full 28.33
_diffrn_reflns_theta_max 28.33
_diffrn_reflns_theta_min 1.48
_diffrn_standards_decay_% -1.65
_exptl_absorpt_coefficient_mu 2.093
_exptl_absorpt_correction_T_max 1.000000
_exptl_absorpt_correction_T_min 0.435965
_exptl_absorpt_correction_type empirical
_exptl_absorpt_process_details Sadabs
_exptl_crystal_colour Yellow
_exptl_crystal_density_diffrn 1.551
_exptl_crystal_density_method 'not measured'
_exptl_crystal_description Irregular
_exptl_crystal_F_000 1452
_exptl_crystal_size_max 0.35
_exptl_crystal_size_mid 0.20
_exptl_crystal_size_min 0.10
_refine_diff_density_max 1.439
_refine_diff_density_min -1.699
_refine_diff_density_rms 0.121
_refine_ls_extinction_method none
_refine_ls_goodness_of_fit_ref 0.953
_refine_ls_hydrogen_treatment mixed
_refine_ls_matrix_type full
_refine_ls_number_parameters 359
_refine_ls_number_reflns 7514
_refine_ls_number_restraints 0
_refine_ls_restrained_S_all 0.953
_refine_ls_R_factor_all 0.0477
_refine_ls_R_factor_gt 0.0313
_refine_ls_shift/su_max 0.000
_refine_ls_shift/su_mean 0.000
_refine_ls_structure_factor_coef Fsqd
_refine_ls_weighting_details 'calc w=1/[\s^2^(Fo^2^)+(0.0183P)^2^+0.0000P] where P=(Fo^2^+2Fc^2^)/3'
_refine_ls_weighting_scheme calc
_refine_ls_wR_factor_gt 0.0655
_refine_ls_wR_factor_ref 0.0710
_reflns_number_gt 5767
_reflns_number_total 7514
_reflns_threshold_expression >2sigma(I)
_cod_data_source_file ic025669g-2_s2_1.cif
_cod_data_source_block complex1[Pr-Fe]
_cod_depositor_comments
;
The following automatic conversions were performed:

'_symmetry_cell_setting' value 'Monoclinic' changed to 'monoclinic'
according to the built-in table from CIF Core dictionary named
'cif_core.dic' version 2.4.1 from 2010-06-29.

Automatic conversion script
Id: cif_fix_values 1646 2011-03-28 12:23:43Z adriana 
;
_cod_original_cell_volume 3072.93(6)
_cod_database_code 4312939

loop_
_symmetry_equiv_pos_as_xyz
'x, y, z'
'-x+1/2, y+1/2, -z+1/2'
'-x, -y, -z'
'x-1/2, -y-1/2, z-1/2'

loop_
_atom_site_label
_atom_site_type_symbol
_atom_site_fract_x
_atom_site_fract_y
_atom_site_fract_z
_atom_site_U_iso_or_equiv
_atom_site_adp_type
_atom_site_occupancy
_atom_site_symmetry_multiplicity
_atom_site_calc_flag
_atom_site_refinement_flags
_atom_site_disorder_assembly
_atom_site_disorder_group
Pr1 Pr 0.475692(9) 0.414523(17) 0.228563(8) 0.01310(5) Uani 1 1 d . . .
Fe1 Fe 0.28677(2) 0.74893(4) 0.04109(2) 0.01221(9) Uani 1 1 d . . .
O1 O 0.48410(14) 0.2092(2) 0.14597(12) 0.0271(6) Uani 1 1 d . . .
H1A H 0.4428 0.1507 0.1378 0.033(10) Uiso 1 1 d R . .
H1B H 0.5069 0.2183 0.1106 0.036(11) Uiso 1 1 d R . .
O2 O 0.37426(14) 0.2220(3) 0.23543(12) 0.0294(6) Uani 1 1 d . . .
H2A H 0.3592 0.1994 0.2734 0.055(14) Uiso 1 1 d R . .
H2B H 0.3555 0.1533 0.2073 0.054(13) Uiso 1 1 d R . .
O3 O 0.49093(14) 0.3120(2) 0.34545(11) 0.0262(5) Uani 1 1 d . . .
H3A H 0.4523 0.2842 0.3633 0.017(9) Uiso 1 1 d R . .
H3B H 0.5345 0.2745 0.3594 0.073(16) Uiso 1 1 d R . .
O4 O 0.60772(13) 0.2402(3) 0.43450(12) 0.0283(5) Uani 1 1 d . . .
H4A H 0.6361 0.3286 0.4471 0.036(11) Uiso 1 1 d R . .
H4B H 0.6462 0.1735 0.4395 0.049(13) Uiso 1 1 d R . .
O5 O 0.55325(14) 0.5284(3) 0.14861(12) 0.0297(6) Uani 1 1 d . . .
O6 O 0.60568(14) 0.3138(3) 0.25469(12) 0.0330(6) Uani 1 1 d . . .
O7 O 0.53149(14) 0.6313(2) 0.29194(13) 0.0290(6) Uani 1 1 d . . .
O8 O 0.37346(14) 0.5287(3) 0.28491(12) 0.0289(6) Uani 1 1 d . . .
N1 N 0.38432(16) 0.5264(3) 0.13283(14) 0.0252(6) Uani 1 1 d . . .
N2 N 0.1849(2) 0.9861(3) -0.03840(16) 0.0384(8) Uani 1 1 d . . .
N3 N 0.41758(18) 0.7977(3) -0.04906(15) 0.0323(7) Uani 1 1 d . . .
N4 N 0.15340(17) 0.6926(3) 0.12717(15) 0.0278(7) Uani 1 1 d . . .
N5 N 0.35480(18) 1.0048(3) 0.13433(14) 0.0279(7) Uani 1 1 d . . .
N6 N 0.22108(18) 0.4955(3) -0.05450(15) 0.0315(7) Uani 1 1 d . . .
N7 N 0.58151(17) 0.7230(3) 0.08198(14) 0.0261(6) Uani 1 1 d . . .
N8 N 0.72129(19) 0.2241(4) 0.23716(17) 0.0467(10) Uani 1 1 d . . .
N9 N 0.53219(19) 0.7945(4) 0.37970(18) 0.0414(9) Uani 1 1 d . . .
N10 N 0.31764(16) 0.7209(3) 0.33621(13) 0.0204(6) Uani 1 1 d . . .
C1 C 0.34859(18) 0.6070(3) 0.09707(15) 0.0174(6) Uani 1 1 d . . .
C2 C 0.2234(2) 0.8959(3) -0.00954(16) 0.0219(7) Uani 1 1 d . . .
C3 C 0.36929(19) 0.7810(3) -0.01493(16) 0.0200(7) Uani 1 1 d . . .
C4 C 0.20341(18) 0.7137(3) 0.09571(15) 0.0175(6) Uani 1 1 d . . .
C5 C 0.32852(17) 0.9092(3) 0.10015(15) 0.0178(6) Uani 1 1 d . . .
C6 C 0.24636(18) 0.5895(3) -0.01914(15) 0.0188(6) Uani 1 1 d . . .
C7 C 0.57731(19) 0.5802(4) 0.09643(17) 0.0254(7) Uani 1 1 d . . .
H7A H 0.5935 0.5118 0.0654 0.030 Uiso 1 1 calc R . .
C8 C 0.6550(2) 0.2787(4) 0.21712(19) 0.0345(9) Uani 1 1 d . . .
H8A H 0.6431 0.2930 0.1708 0.041 Uiso 1 1 calc R . .
C9 C 0.5337(2) 0.6603(4) 0.35292(19) 0.0313(8) Uani 1 1 d . . .
H9A H 0.5368 0.5790 0.3826 0.038 Uiso 1 1 calc R . .
C10 C 0.34576(18) 0.5846(4) 0.33443(16) 0.0214(7) Uani 1 1 d . . .
H10A H 0.3450 0.5254 0.3730 0.026 Uiso 1 1 calc R . .
C11 C 0.6136(3) 0.7758(4) 0.0214(2) 0.0426(10) Uani 1 1 d . . .
H11A H 0.6248 0.6910 -0.0060 0.064 Uiso 1 1 calc R . .
H11B H 0.6599 0.8309 0.0341 0.064 Uiso 1 1 calc R . .
H11C H 0.5773 0.8401 -0.0040 0.064 Uiso 1 1 calc R . .
C12 C 0.5497(3) 0.8353(4) 0.1245(2) 0.0618(15) Uani 1 1 d . . .
H12A H 0.5256 0.7859 0.1598 0.093 Uiso 1 1 calc R . .
H12B H 0.5125 0.8949 0.0976 0.093 Uiso 1 1 calc R . .
H12C H 0.5901 0.8993 0.1443 0.093 Uiso 1 1 calc R . .
C13 C 0.7434(4) 0.1985(11) 0.3077(3) 0.174(5) Uani 1 1 d . . .
H13A H 0.7190 0.2714 0.3341 0.262 Uiso 1 1 calc R . .
H13B H 0.7981 0.2077 0.3167 0.262 Uiso 1 1 calc R . .
H13C H 0.7280 0.0991 0.3197 0.262 Uiso 1 1 calc R . .
C14 C 0.7771(3) 0.1855(7) 0.1897(3) 0.085(2) Uani 1 1 d . . .
H14A H 0.7560 0.2086 0.1444 0.127 Uiso 1 1 calc R . .
H14B H 0.7886 0.0799 0.1932 0.127 Uiso 1 1 calc R . .
H14C H 0.8232 0.2426 0.2006 0.127 Uiso 1 1 calc R . .
C15 C 0.5348(3) 0.8180(6) 0.4522(3) 0.0718(17) Uani 1 1 d . . .
H15A H 0.5446 0.7239 0.4753 0.108 Uiso 1 1 calc R . .
H15B H 0.4865 0.8577 0.4630 0.108 Uiso 1 1 calc R . .
H15C H 0.5749 0.8881 0.4664 0.108 Uiso 1 1 calc R . .
C16 C 0.5270(4) 0.9268(5) 0.3370(3) 0.086(2) Uani 1 1 d . . .
H16A H 0.5196 0.8967 0.2904 0.128 Uiso 1 1 calc R . .
H16B H 0.5735 0.9840 0.3449 0.128 Uiso 1 1 calc R . .
H16C H 0.4845 0.9874 0.3475 0.128 Uiso 1 1 calc R . .
C17 C 0.3170(3) 0.8199(4) 0.27740(19) 0.0379(10) Uani 1 1 d . . .
H17A H 0.3228 0.7609 0.2377 0.057 Uiso 1 1 calc R . .
H17B H 0.3585 0.8905 0.2844 0.057 Uiso 1 1 calc R . .
H17C H 0.2692 0.8736 0.2714 0.057 Uiso 1 1 calc R . .
C18 C 0.2876(2) 0.7800(4) 0.39705(18) 0.0342(9) Uani 1 1 d . . .
H18A H 0.2914 0.7040 0.4317 0.051 Uiso 1 1 calc R . .
H18B H 0.2349 0.8080 0.3866 0.051 Uiso 1 1 calc R . .
H18C H 0.3168 0.8666 0.4129 0.051 Uiso 1 1 calc R . .

loop_
_atom_site_aniso_label
_atom_site_aniso_U_11
_atom_site_aniso_U_22
_atom_site_aniso_U_33
_atom_site_aniso_U_23
_atom_site_aniso_U_13
_atom_site_aniso_U_12
Pr1 0.01342(8) 0.00987(7) 0.01613(8) -0.00046(6) 0.00206(6) 0.00059(7)
Fe1 0.0135(2) 0.01017(18) 0.0132(2) -0.00038(16) 0.00255(16) 0.00011(16)
O1 0.0286(14) 0.0262(12) 0.0297(13) -0.0132(10) 0.0187(11) -0.0124(11)
O2 0.0372(15) 0.0324(13) 0.0210(12) -0.0109(10) 0.0147(11) -0.0207(11)
O3 0.0153(12) 0.0359(13) 0.0272(13) 0.0128(10) 0.0009(10) -0.0030(11)
O4 0.0243(13) 0.0213(12) 0.0372(14) 0.0015(10) -0.0072(11) -0.0014(11)
O5 0.0293(14) 0.0267(12) 0.0351(14) 0.0098(11) 0.0120(11) -0.0038(11)
O6 0.0190(13) 0.0473(15) 0.0328(14) 0.0027(12) 0.0037(11) 0.0127(11)
O7 0.0344(15) 0.0188(11) 0.0342(14) -0.0094(10) 0.0052(12) -0.0091(10)
O8 0.0278(14) 0.0291(12) 0.0317(14) -0.0070(10) 0.0114(11) 0.0108(11)
N1 0.0247(16) 0.0230(14) 0.0275(16) 0.0037(12) 0.0013(13) 0.0046(12)
N2 0.046(2) 0.0247(16) 0.042(2) 0.0055(14) -0.0041(16) 0.0113(15)
N3 0.0343(18) 0.0295(16) 0.0361(18) -0.0053(13) 0.0185(15) -0.0064(14)
N4 0.0255(17) 0.0299(15) 0.0298(16) -0.0007(12) 0.0117(13) 0.0002(13)
N5 0.0339(18) 0.0218(14) 0.0288(16) -0.0072(12) 0.0066(13) -0.0099(13)
N6 0.0360(19) 0.0261(15) 0.0323(17) -0.0097(13) 0.0032(14) -0.0059(13)
N7 0.0336(17) 0.0207(14) 0.0251(15) 0.0032(11) 0.0083(13) -0.0017(12)
N8 0.0260(18) 0.080(3) 0.0366(19) 0.0275(18) 0.0147(15) 0.0249(18)
N9 0.0286(18) 0.0402(19) 0.056(2) -0.0313(16) 0.0064(16) -0.0034(15)
N10 0.0261(15) 0.0147(12) 0.0212(14) 0.0001(10) 0.0065(12) 0.0036(11)
C1 0.0191(16) 0.0165(15) 0.0167(15) -0.0024(12) 0.0017(12) -0.0024(12)
C2 0.0270(18) 0.0175(16) 0.0216(16) -0.0020(13) 0.0039(14) -0.0011(13)
C3 0.0224(17) 0.0148(14) 0.0233(17) -0.0031(12) 0.0041(14) -0.0016(13)
C4 0.0200(16) 0.0139(14) 0.0183(15) -0.0008(12) 0.0004(13) 0.0007(12)
C5 0.0170(15) 0.0198(14) 0.0172(15) 0.0039(13) 0.0050(12) -0.0005(13)
C6 0.0186(15) 0.0196(14) 0.0187(15) 0.0028(13) 0.0052(12) -0.0001(14)
C7 0.0257(18) 0.0233(16) 0.0279(18) 0.0023(15) 0.0060(14) -0.0018(15)
C8 0.0239(19) 0.053(2) 0.0250(19) -0.0007(17) -0.0024(15) 0.0132(18)
C9 0.029(2) 0.0276(18) 0.037(2) -0.0098(16) 0.0059(17) -0.0104(16)
C10 0.0210(16) 0.0206(15) 0.0226(16) 0.0019(14) 0.0021(13) 0.0042(14)
C11 0.050(3) 0.040(2) 0.040(2) 0.0144(18) 0.017(2) -0.005(2)
C12 0.103(5) 0.025(2) 0.063(3) -0.003(2) 0.035(3) 0.007(2)
C13 0.071(4) 0.403(14) 0.053(4) 0.095(6) 0.026(3) 0.124(7)
C14 0.060(4) 0.133(5) 0.068(4) 0.037(3) 0.042(3) 0.057(4)
C15 0.054(3) 0.095(4) 0.070(3) -0.061(3) 0.030(3) -0.024(3)
C16 0.121(5) 0.032(3) 0.092(4) -0.022(3) -0.044(4) 0.014(3)
C17 0.056(3) 0.0256(18) 0.033(2) 0.0119(16) 0.0086(19) 0.0054(18)
C18 0.047(2) 0.0236(18) 0.034(2) -0.0062(15) 0.0141(18) 0.0094(17)

loop_
_atom_type_symbol
_atom_type_description
_atom_type_scat_dispersion_real
_atom_type_scat_dispersion_imag
_atom_type_scat_source
C C 0.0033 0.0016 'International Tables Vol C Tables 4.2.6.8 and 6.1.1.4'
H H 0.0000 0.0000 'International Tables Vol C Tables 4.2.6.8 and 6.1.1.4'
N N 0.0061 0.0033 'International Tables Vol C Tables 4.2.6.8 and 6.1.1.4'
O O 0.0106 0.0060 'International Tables Vol C Tables 4.2.6.8 and 6.1.1.4'
Fe Fe 0.3463 0.8444 'International Tables Vol C Tables 4.2.6.8 and 6.1.1.4'
Pr Pr -0.2180 2.8214 'International Tables Vol C Tables 4.2.6.8 and 6.1.1.4'

loop_
_geom_angle_atom_site_label_1
_geom_angle_atom_site_label_2
_geom_angle_atom_site_label_3
_geom_angle
_geom_angle_site_symmetry_1
_geom_angle_site_symmetry_3
_geom_angle_publ_flag
O5 Pr1 O8 128.23(8) . . ?
O5 Pr1 O7 77.61(8) . . ?
O8 Pr1 O7 73.18(8) . . ?
O5 Pr1 O6 73.67(8) . . ?
O8 Pr1 O6 140.16(8) . . ?
O7 Pr1 O6 82.17(8) . . ?
O5 Pr1 O1 78.33(8) . . ?
O8 Pr1 O1 135.33(8) . . ?
O7 Pr1 O1 151.05(8) . . ?
O6 Pr1 O1 75.78(8) . . ?
O5 Pr1 O2 141.23(8) . . ?
O8 Pr1 O2 72.28(8) . . ?
O7 Pr1 O2 139.92(8) . . ?
O6 Pr1 O2 113.13(8) . . ?
O1 Pr1 O2 67.55(7) . . ?
O5 Pr1 O3 138.91(8) . . ?
O8 Pr1 O3 74.79(8) . . ?
O7 Pr1 O3 78.98(8) . . ?
O6 Pr1 O3 70.04(8) . . ?
O1 Pr1 O3 109.98(7) . . ?
O2 Pr1 O3 72.89(8) . . ?
O5 Pr1 N1 72.63(9) . . ?
O8 Pr1 N1 75.14(8) . . ?
O7 Pr1 N1 105.29(8) . . ?
O6 Pr1 N1 142.82(8) . . ?
O1 Pr1 N1 82.46(8) . . ?
O2 Pr1 N1 84.82(9) . . ?
O3 Pr1 N1 146.80(8) . . ?
C2 Fe1 C4 88.45(13) . . ?
C2 Fe1 C3 91.52(14) . . ?
C4 Fe1 C3 178.77(13) . . ?
C2 Fe1 C1 176.42(13) . . ?
C4 Fe1 C1 89.09(13) . . ?
C3 Fe1 C1 91.00(13) . . ?
C2 Fe1 C5 88.89(13) . . ?
C4 Fe1 C5 92.34(12) . . ?
C3 Fe1 C5 88.89(13) . . ?
C1 Fe1 C5 88.62(12) . . ?
C2 Fe1 C6 91.01(13) . . ?
C4 Fe1 C6 88.69(13) . . ?
C3 Fe1 C6 90.08(13) . . ?
C1 Fe1 C6 91.53(13) . . ?
C5 Fe1 C6 178.96(13) . . ?
C7 O5 Pr1 164.2(2) . . ?
C8 O6 Pr1 130.9(2) . . ?
C9 O7 Pr1 129.7(2) . . ?
C10 O8 Pr1 153.7(2) . . ?
C1 N1 Pr1 164.2(3) . . ?
C7 N7 C12 120.4(3) . . ?
C7 N7 C11 122.0(3) . . ?
C12 N7 C11 117.5(3) . . ?
C8 N8 C13 120.6(4) . . ?
C8 N8 C14 122.1(4) . . ?
C13 N8 C14 117.2(4) . . ?
C9 N9 C16 120.4(4) . . ?
C9 N9 C15 122.4(4) . . ?
C16 N9 C15 117.2(4) . . ?
C10 N10 C17 120.5(3) . . ?
C10 N10 C18 121.5(3) . . ?
C17 N10 C18 118.0(3) . . ?
N1 C1 Fe1 176.8(3) . . ?
N2 C2 Fe1 178.2(3) . . ?
N3 C3 Fe1 178.6(3) . . ?
N4 C4 Fe1 179.0(3) . . ?
N5 C5 Fe1 178.3(3) . . ?
N6 C6 Fe1 178.7(3) . . ?
O5 C7 N7 125.0(3) . . ?
O6 C8 N8 125.0(4) . . ?
O7 C9 N9 126.1(4) . . ?
O8 C10 N10 124.7(3) . . ?

loop_
_geom_bond_atom_site_label_1
_geom_bond_atom_site_label_2
_geom_bond_distance
_geom_bond_site_symmetry_2
_geom_bond_publ_flag
Pr1 O5 2.413(2) . ?
Pr1 O8 2.428(2) . ?
Pr1 O7 2.448(2) . ?
Pr1 O6 2.454(2) . ?
Pr1 O1 2.466(2) . ?
Pr1 O2 2.480(2) . ?
Pr1 O3 2.480(2) . ?
Pr1 N1 2.558(3) . ?
Fe1 C2 1.929(3) . ?
Fe1 C4 1.931(3) . ?
Fe1 C3 1.932(3) . ?
Fe1 C1 1.937(3) . ?
Fe1 C5 1.939(3) . ?
Fe1 C6 1.940(3) . ?
O5 C7 1.244(4) . ?
O6 C8 1.237(4) . ?
O7 C9 1.234(4) . ?
O8 C10 1.243(4) . ?
N1 C1 1.149(4) . ?
N2 C2 1.160(4) . ?
N3 C3 1.146(4) . ?
N4 C4 1.142(4) . ?
N5 C5 1.153(4) . ?
N6 C6 1.150(4) . ?
N7 C7 1.304(4) . ?
N7 C12 1.454(5) . ?
N7 C11 1.456(4) . ?
N8 C8 1.285(4) . ?
N8 C13 1.433(6) . ?
N8 C14 1.465(5) . ?
N9 C9 1.306(4) . ?
N9 C16 1.445(6) . ?
N9 C15 1.449(5) . ?
N10 C10 1.309(4) . ?
N10 C17 1.460(4) . ?
N10 C18 1.462(4) . ?

loop_
_geom_hbond_atom_site_label_D
_geom_hbond_atom_site_label_H
_geom_hbond_atom_site_label_A
_geom_hbond_distance_DH
_geom_hbond_distance_HA
_geom_hbond_distance_DA
_geom_hbond_angle_DHA
_geom_hbond_site_symmetry_A
O1 H1A N5 0.89 2.01 2.896(4) 170.7 1_545
O1 H1B N3 0.85 1.90 2.709(4) 161.2 3_665
O2 H2A N4 0.85 2.01 2.828(4) 163.0 2_545
O2 H2B N5 0.87 1.96 2.779(3) 157.3 1_545
O3 H3A N4 0.83 2.05 2.846(4) 159.8 2_545
O3 H3B O4 0.85 1.89 2.644(3) 146.4 .
O4 H4A N2 0.95 1.86 2.808(4) 172.4 4_676
O4 H4B N6 0.90 1.99 2.879(4) 172.1 4_666

loop_
_geom_torsion_atom_site_label_1
_geom_torsion_atom_site_label_2
_geom_torsion_atom_site_label_3
_geom_torsion_atom_site_label_4
_geom_torsion
_geom_torsion_site_symmetry_1
_geom_torsion_site_symmetry_2
_geom_torsion_site_symmetry_3
_geom_torsion_site_symmetry_4
_geom_torsion_publ_flag
O8 Pr1 O5 C7 -79.6(9) . . . . ?
O7 Pr1 O5 C7 -136.2(9) . . . . ?
O6 Pr1 O5 C7 138.4(9) . . . . ?
O1 Pr1 O5 C7 60.0(8) . . . . ?
O2 Pr1 O5 C7 31.7(9) . . . . ?
O3 Pr1 O5 C7 167.1(8) . . . . ?
N1 Pr1 O5 C7 -25.6(8) . . . . ?
O5 Pr1 O6 C8 -36.8(3) . . . . ?
O8 Pr1 O6 C8 -167.7(3) . . . . ?
O7 Pr1 O6 C8 -116.1(3) . . . . ?
O1 Pr1 O6 C8 45.0(3) . . . . ?
O2 Pr1 O6 C8 102.5(3) . . . . ?
O3 Pr1 O6 C8 162.8(3) . . . . ?
N1 Pr1 O6 C8 -11.1(4) . . . . ?
O5 Pr1 O7 C9 -166.4(3) . . . . ?
O8 Pr1 O7 C9 56.9(3) . . . . ?
O6 Pr1 O7 C9 -91.5(3) . . . . ?
O1 Pr1 O7 C9 -131.9(3) . . . . ?
O2 Pr1 O7 C9 25.4(4) . . . . ?
O3 Pr1 O7 C9 -20.4(3) . . . . ?
N1 Pr1 O7 C9 125.8(3) . . . . ?
O5 Pr1 O8 C10 -104.7(5) . . . . ?
O7 Pr1 O8 C10 -46.2(5) . . . . ?
O6 Pr1 O8 C10 8.0(6) . . . . ?
O1 Pr1 O8 C10 139.8(5) . . . . ?
O2 Pr1 O8 C10 113.1(5) . . . . ?
O3 Pr1 O8 C10 36.6(5) . . . . ?
N1 Pr1 O8 C10 -157.7(5) . . . . ?
O5 Pr1 N1 C1 -73.9(10) . . . . ?
O8 Pr1 N1 C1 65.0(10) . . . . ?
O7 Pr1 N1 C1 -2.5(10) . . . . ?
O6 Pr1 N1 C1 -99.8(10) . . . . ?
O1 Pr1 N1 C1 -154.0(10) . . . . ?
O2 Pr1 N1 C1 138.0(10) . . . . ?
O3 Pr1 N1 C1 90.7(10) . . . . ?
Pr1 N1 C1 Fe1 -45(6) . . . . ?
C2 Fe1 C1 N1 -3(7) . . . . ?
C4 Fe1 C1 N1 -50(5) . . . . ?
C3 Fe1 C1 N1 131(5) . . . . ?
C5 Fe1 C1 N1 43(5) . . . . ?
C6 Fe1 C1 N1 -138(5) . . . . ?
C4 Fe1 C2 N2 53(10) . . . . ?
C3 Fe1 C2 N2 -128(10) . . . . ?
C1 Fe1 C2 N2 6(12) . . . . ?
C5 Fe1 C2 N2 -40(10) . . . . ?
C6 Fe1 C2 N2 141(10) . . . . ?
C2 Fe1 C3 N3 -88(13) . . . . ?
C4 Fe1 C3 N3 0(17) . . . . ?
C1 Fe1 C3 N3 94(13) . . . . ?
C5 Fe1 C3 N3 -177(100) . . . . ?
C6 Fe1 C3 N3 3(13) . . . . ?
C2 Fe1 C4 N4 48(16) . . . . ?
C3 Fe1 C4 N4 -40(19) . . . . ?
C1 Fe1 C4 N4 -134(16) . . . . ?
C5 Fe1 C4 N4 137(16) . . . . ?
C6 Fe1 C4 N4 -43(16) . . . . ?
C2 Fe1 C5 N5 -95(11) . . . . ?
C4 Fe1 C5 N5 176(100) . . . . ?
C3 Fe1 C5 N5 -4(11) . . . . ?
C1 Fe1 C5 N5 87(11) . . . . ?
C6 Fe1 C5 N5 -11(16) . . . . ?
C2 Fe1 C6 N6 -62(14) . . . . ?
C4 Fe1 C6 N6 26(14) . . . . ?
C3 Fe1 C6 N6 -154(14) . . . . ?
C1 Fe1 C6 N6 115(14) . . . . ?
C5 Fe1 C6 N6 -146(12) . . . . ?
Pr1 O5 C7 N7 102.6(8) . . . . ?
C12 N7 C7 O5 -6.5(6) . . . . ?
C11 N7 C7 O5 177.1(3) . . . . ?
Pr1 O6 C8 N8 -178.7(3) . . . . ?
C13 N8 C8 O6 0.2(8) . . . . ?
C14 N8 C8 O6 -179.8(5) . . . . ?
Pr1 O7 C9 N9 -147.8(3) . . . . ?
C16 N9 C9 O7 0.4(6) . . . . ?
C15 N9 C9 O7 179.8(4) . . . . ?
Pr1 O8 C10 N10 120.6(5) . . . . ?
C17 N10 C10 O8 0.1(5) . . . . ?
C18 N10 C10 O8 -178.6(3) . . . . ?
